data_7029883
loop_
_publ_author_name
'Kriechbaum, Margit'
'Otte, Daniela'
'List, Manuela'
'Monkowius, Uwe'

_publ_section_title
;
 Facile oxidation of NHC-Au(i) to NHC-Au(iii) complexes by CsBr3.
;
_journal_issue 23
_journal_name_full 'Dalton transactions (Cambridge, England : 2003)'
_journal_page_first 8781
_journal_page_last 8791
_journal_paper_doi 10.1039/c4dt00695j
_journal_volume 43
_journal_year 2014
_chemical_formula_sum 'C19 H23 F6 N2 P'
_chemical_formula_weight 424.36
_chemical_name_systematic '2-(2,6-diisopropylphenyl)imidazo[1,5-a]pyridin-2-ium hexafluorophosphate'
_space_group_crystal_system orthorhombic
_space_group_IT_number 33
_space_group_name_Hall 'P 2c -2n'
_space_group_name_H-M_alt 'P n a 21'
_symmetry_space_group_name_Hall 'P 2c -2n'
_symmetry_space_group_name_H-M 'P n a 21'
_atom_sites_solution_hydrogens geom
_atom_sites_solution_primary direct
_atom_sites_solution_secondary difmap
_cell_angle_alpha 90
_cell_angle_beta 90
_cell_angle_gamma 90
_cell_formula_units_Z 4
_cell_length_a 16.3670(16)
_cell_length_b 13.090(2)
_cell_length_c 9.463(3)
_cell_measurement_reflns_used 9907
_cell_measurement_temperature 200.(2)
_cell_measurement_theta_max 20.9830
_cell_measurement_theta_min 2.4830
_cell_volume 2027.4(7)
_computing_cell_refinement 'SAINT V8.27B (Bruker AXS Inc., 2012)'
_computing_data_collection 'APEX2 Version 2009.9 (Bruker)'
_computing_data_reduction 'SAINT V8.27B (Bruker AXS Inc., 2012)'
_computing_molecular_graphics 'ORTEP-3 for Windows version 2.02 (Farrugia, 1997)'
_computing_publication_material 'SHELXL-97 and publCIF (Westrip, 2010)'
_computing_structure_refinement 'SHELXL-97 (Sheldrick, 2008)'
_computing_structure_solution 'SHELXS-97 (Sheldrick, 2008)'
_diffrn_ambient_temperature 200.(2)
_diffrn_detector_area_resol_mean 8.3330
_diffrn_measured_fraction_theta_full 0.986
_diffrn_measured_fraction_theta_max 0.986
_diffrn_radiation_wavelength 0.71073
_diffrn_reflns_av_R_equivalents 0.0714
_diffrn_reflns_av_sigmaI/netI 0.0308
_diffrn_reflns_limit_h_max 16
_diffrn_reflns_limit_h_min -16
_diffrn_reflns_limit_k_max 13
_diffrn_reflns_limit_k_min -13
_diffrn_reflns_limit_l_max 9
_diffrn_reflns_limit_l_min -9
_diffrn_reflns_number 27566
_diffrn_reflns_theta_full 21.80
_diffrn_reflns_theta_max 21.80
_diffrn_reflns_theta_min 2.49
_exptl_absorpt_coefficient_mu 0.196
_exptl_absorpt_correction_T_max 0.97
_exptl_absorpt_correction_T_min 0.82
_exptl_absorpt_correction_type multi-scan
_exptl_absorpt_process_details 'SADABS V2012/1 (Bruker AXS Inc.)'
_exptl_crystal_colour colourless
_exptl_crystal_density_diffrn 1.390
_exptl_crystal_density_method 'not measured'
_exptl_crystal_description plate
_exptl_crystal_F_000 880
_exptl_crystal_size_max 0.400
_exptl_crystal_size_mid 0.370
_exptl_crystal_size_min 0.130
_refine_diff_density_max 0.402
_refine_diff_density_min -0.328
_refine_ls_abs_structure_details 'Flack H D (1983), Acta Cryst. A39, 876-881'
_refine_ls_abs_structure_Flack 0.1(2)
_refine_ls_extinction_method none
_refine_ls_goodness_of_fit_ref 1.033
_refine_ls_hydrogen_treatment mixed
_refine_ls_matrix_type full
_refine_ls_number_parameters 261
_refine_ls_number_reflns 2382
_refine_ls_number_restraints 5
_refine_ls_restrained_S_all 1.032
_refine_ls_R_factor_all 0.0624
_refine_ls_R_factor_gt 0.0553
_refine_ls_shift/su_max 0.001
_refine_ls_shift/su_mean 0.000
_refine_ls_structure_factor_coef Fsqd
_refine_ls_weighting_details 'calc w=1/[\s^2^(Fo^2^)+(0.1082P)^2^+1.2494P] where P=(Fo^2^+2Fc^2^)/3'
_refine_ls_weighting_scheme calc
_refine_ls_wR_factor_gt 0.1498
_refine_ls_wR_factor_ref 0.1576
_reflns_number_gt 2143
_reflns_number_total 2382
_reflns_threshold_expression >2sigma(I)
_cod_data_source_file c4dt00695j2.cif
_cod_data_source_block I
_cod_depositor_comments 'Adding full bibliography for 7029880--7029888.cif.'
_cod_database_code 7029883

loop_
_space_group_symop_operation_xyz
'x, y, z'
'-x, -y, z+1/2'
'-x+1/2, y+1/2, z+1/2'
'x+1/2, -y+1/2, z'

loop_
_atom_site_type_symbol
_atom_site_label
_atom_site_fract_x
_atom_site_fract_y
_atom_site_fract_z
_atom_site_U_iso_or_equiv
_atom_site_adp_type
_atom_site_calc_flag
_atom_site_refinement_flags
_atom_site_occupancy
C C8 0.25659(18) 0.8810(2) 0.8816(3) 0.0453(12) Uani d G 1
C C13 0.22857(18) 0.7964(2) 0.8073(4) 0.0538(14) Uani d G 1
C C12 0.2685(2) 0.7652(3) 0.6851(4) 0.0675(17) Uani d G 1
H H12 0.2493 0.7073 0.6343 0.081 Uiso calc R 1
C C11 0.3364(2) 0.8187(3) 0.6370(3) 0.0747(18) Uani d G 1
H H11 0.3637 0.7973 0.5535 0.09 Uiso calc R 1
C C10 0.36441(19) 0.9033(3) 0.7113(4) 0.0664(15) Uani d G 1
H H10 0.4108 0.9399 0.6785 0.08 Uiso calc R 1
C C9 0.32451(19) 0.9345(2) 0.8336(4) 0.0554(14) Uani d G 1
P P1 0.06577(9) 0.20430(11) 0.74814(18) 0.0602(5) Uani d . 1
F F3 0.0662(4) 0.3222(4) 0.7668(8) 0.157(2) Uani d . 1
F F1 0.0270(3) 0.1906(4) 0.9000(4) 0.1134(16) Uani d . 1
C C4 0.0869(3) 1.0596(4) 1.2285(7) 0.0624(15) Uani d D 1
F F2 0.1532(3) 0.2132(4) 0.8236(5) 0.1178(16) Uani d . 1
C C17 0.1520(3) 0.7375(4) 0.8599(7) 0.0643(16) Uani d . 1
H H17 0.1346 0.7682 0.9519 0.077 Uiso calc R 1
F F4 0.0813(3) 0.0842(3) 0.7358(5) 0.1095(15) Uani d . 1
F F5 0.1106(4) 0.2245(4) 0.5998(5) 0.1260(19) Uani d . 1
C C14 0.3587(3) 1.0274(4) 0.9127(7) 0.0620(15) Uani d . 1
H H14 0.3253 1.0363 1.0003 0.074 Uiso calc R 1
C C16 0.4467(4) 1.0102(6) 0.9589(8) 0.085(2) Uani d . 1
H H16A 0.4664 1.0706 1.0098 0.127 Uiso calc R 1
H H16B 0.481 0.9985 0.8755 0.127 Uiso calc R 1
H H16C 0.4494 0.9505 1.0211 0.127 Uiso calc R 1
C C1 0.2354(3) 0.8753(4) 1.1367(6) 0.0464(12) Uani d D 1
N N2 0.2183(2) 0.9113(3) 1.0073(4) 0.0374(9) Uani d . 1
C C2 0.1597(3) 0.9843(4) 1.0204(6) 0.0447(12) Uani d D 1
C C5 0.0826(4) 1.0502(6) 1.3699(8) 0.0748(19) Uani d . 1
H H5 0.0463 1.0929 1.4212 0.09 Uiso calc R 1
C C6 0.1305(5) 0.9790(6) 1.4433(7) 0.082(2) Uani d . 1
H H6 0.126 0.9753 1.5433 0.098 Uiso calc R 1
C C7 0.1819(4) 0.9167(5) 1.3776(7) 0.0700(17) Uani d D 1
C C15 0.3505(4) 1.1249(5) 0.8270(10) 0.095(2) Uani d . 1
H H15A 0.3766 1.1813 0.8778 0.143 Uiso calc R 1
H H15B 0.2925 1.1404 0.8128 0.143 Uiso calc R 1
H H15C 0.3771 1.1158 0.7351 0.143 Uiso calc R 1
C C19 0.0815(4) 0.7493(7) 0.7549(12) 0.114(3) Uani d . 1
H H19A 0.071 0.822 0.7384 0.172 Uiso calc R 1
H H19B 0.0323 0.7171 0.7937 0.172 Uiso calc R 1
H H19C 0.096 0.7162 0.6655 0.172 Uiso calc R 1
C C18 0.1704(5) 0.6252(5) 0.8849(12) 0.111(3) Uani d . 1
H H18A 0.1757 0.5902 0.7938 0.166 Uiso calc R 1
H H18B 0.1258 0.5943 0.9392 0.166 Uiso calc R 1
H H18C 0.2216 0.6187 0.9378 0.166 Uiso calc R 1
F F6 -0.0179(3) 0.1925(4) 0.6724(5) 0.1100(14) Uani d . 1
N N1A 0.1411(3) 0.9936(3) 1.1564(5) 0.0456(11) Uani d P 0.5
C C3A 0.1411(3) 0.9936(3) 1.1564(5) 0.0456(11) Uani d P 0.5
N N1B 0.1891(3) 0.9235(3) 1.2288(5) 0.0440(11) Uani d P 0.5
C C3B 0.1891(3) 0.9235(3) 1.2288(5) 0.0440(11) Uani d P 0.5
H H1 0.273(2) 0.824(3) 1.163(5) 0.053(14) Uiso d D 1
H H4 0.050(2) 1.094(3) 1.169(4) 0.042(14) Uiso d D 1
H H7 0.214(3) 0.866(3) 1.423(6) 0.067(17) Uiso d D 1
H H2 0.136(2) 1.024(3) 0.947(3) 0.028(11) Uiso d D 1

loop_
_atom_site_aniso_label
_atom_site_aniso_U_11
_atom_site_aniso_U_22
_atom_site_aniso_U_33
_atom_site_aniso_U_12
_atom_site_aniso_U_13
_atom_site_aniso_U_23
C8 0.041(3) 0.046(3) 0.049(3) 0.012(2) 0.001(2) -0.002(2)
C13 0.051(3) 0.060(3) 0.050(3) 0.018(2) -0.002(3) -0.002(3)
C12 0.081(4) 0.065(3) 0.057(3) 0.024(3) -0.012(3) -0.019(3)
C11 0.073(4) 0.104(5) 0.048(3) 0.030(4) 0.009(3) -0.011(3)
C10 0.054(3) 0.082(4) 0.064(4) 0.012(3) 0.018(3) 0.007(3)
C9 0.049(3) 0.065(3) 0.052(3) 0.012(3) 0.004(3) -0.001(3)
P1 0.0593(8) 0.0629(9) 0.0583(9) -0.0040(7) -0.0006(7) -0.0102(8)
F3 0.193(5) 0.083(3) 0.193(6) -0.020(3) 0.035(5) -0.026(4)
F1 0.109(3) 0.160(4) 0.071(3) -0.047(3) 0.027(3) -0.033(3)
C4 0.056(3) 0.061(3) 0.070(5) 0.002(3) 0.019(4) -0.020(3)
F2 0.086(3) 0.162(4) 0.105(3) -0.014(3) -0.009(3) -0.024(3)
C17 0.057(3) 0.053(3) 0.082(4) 0.006(2) -0.007(3) -0.024(3)
F4 0.176(4) 0.069(2) 0.084(3) 0.020(2) 0.008(3) -0.009(2)
F5 0.146(4) 0.157(4) 0.075(3) -0.077(3) 0.023(3) -0.012(3)
C14 0.048(3) 0.065(4) 0.073(4) -0.001(2) 0.012(3) 0.004(3)
C16 0.061(4) 0.089(5) 0.105(6) -0.004(3) -0.014(4) 0.011(4)
C1 0.051(3) 0.039(3) 0.050(3) 0.005(2) -0.002(3) 0.000(2)
N2 0.039(2) 0.032(2) 0.041(2) 0.0079(16) 0.0031(19) -0.0031(18)
C2 0.037(3) 0.040(3) 0.057(3) 0.010(2) -0.002(3) 0.003(2)
C5 0.072(4) 0.076(4) 0.077(5) -0.016(3) 0.028(4) -0.034(4)
C6 0.107(5) 0.093(5) 0.045(3) -0.035(5) 0.026(4) -0.019(4)
C7 0.095(5) 0.065(4) 0.050(4) -0.023(4) -0.001(4) 0.002(3)
C15 0.081(4) 0.067(4) 0.138(7) 0.009(3) -0.011(4) 0.013(4)
C19 0.061(4) 0.134(6) 0.148(8) 0.000(4) -0.035(5) 0.044(7)
C18 0.085(5) 0.063(4) 0.184(9) 0.006(3) 0.004(6) 0.017(5)
F6 0.084(3) 0.133(3) 0.113(3) -0.012(2) -0.034(3) 0.003(3)
N1A 0.042(3) 0.043(2) 0.052(3) -0.009(2) 0.010(2) -0.016(2)
C3A 0.042(3) 0.043(2) 0.052(3) -0.009(2) 0.010(2) -0.016(2)
N1B 0.046(2) 0.039(2) 0.047(3) -0.0075(19) 0.000(2) -0.005(2)
C3B 0.046(2) 0.039(2) 0.047(3) -0.0075(19) 0.000(2) -0.005(2)

loop_
_atom_type_symbol
_atom_type_description
_atom_type_scat_dispersion_real
_atom_type_scat_dispersion_imag
_atom_type_scat_source
C C 0.0033 0.0016 'International Tables Vol C Tables 4.2.6.8 and 6.1.1.4'
H H 0.0000 0.0000 'International Tables Vol C Tables 4.2.6.8 and 6.1.1.4'
N N 0.0061 0.0033 'International Tables Vol C Tables 4.2.6.8 and 6.1.1.4'
F F 0.0171 0.0103 'International Tables Vol C Tables 4.2.6.8 and 6.1.1.4'
P P 0.1023 0.0942 'International Tables Vol C Tables 4.2.6.8 and 6.1.1.4'

loop_
_geom_angle_atom_site_label_1
_geom_angle_atom_site_label_2
_geom_angle_atom_site_label_3
_geom_angle
C13 C8 C9 120.0
C13 C8 N2 120.4(2)
C9 C8 N2 119.5(2)
C12 C13 C8 120.0
C12 C13 C17 120.0(3)
C8 C13 C17 120.0(3)
C13 C12 C11 120.0
C13 C12 H12 120.0
C11 C12 H12 120.0
C12 C11 C10 120.0
C12 C11 H11 120.0
C10 C11 H11 120.0
C11 C10 C9 120.0
C11 C10 H10 120.0
C9 C10 H10 120.0
C10 C9 C8 120.0
C10 C9 C14 117.9(3)
C8 C9 C14 122.1(3)
F3 P1 F6 98.9(3)
F3 P1 F1 90.6(3)
F6 P1 F1 93.1(3)
F3 P1 F4 170.3(3)
F6 P1 F4 90.5(3)
F1 P1 F4 91.1(3)
F3 P1 F2 82.7(3)
F6 P1 F2 178.1(3)
F1 P1 F2 87.8(3)
F4 P1 F2 87.8(3)
F3 P1 F5 86.2(3)
F6 P1 F5 90.9(3)
F1 P1 F5 175.2(2)
F4 P1 F5 91.4(3)
F2 P1 F5 88.3(3)
C5 C4 N1A 117.2(6)
C5 C4 H4 127.(3)
N1A C4 H4 114.(3)
C18 C17 C19 110.4(6)
C18 C17 C13 111.7(4)
C19 C17 C13 110.5(5)
C18 C17 H17 108.0
C19 C17 H17 108.0
C13 C17 H17 108.0
C15 C14 C16 111.2(5)
C15 C14 C9 111.9(5)
C16 C14 C9 111.6(5)
C15 C14 H14 107.3
C16 C14 H14 107.3
C9 C14 H14 107.3
C14 C16 H16A 109.5
C14 C16 H16B 109.5
H16A C16 H16B 109.5
C14 C16 H16C 109.5
H16A C16 H16C 109.5
H16B C16 H16C 109.5
N1B C1 N2 108.5(4)
N1B C1 H1 123.(3)
N2 C1 H1 129.(3)
C1 N2 C2 108.1(4)
C1 N2 C8 125.6(3)
C2 N2 C8 126.3(4)
N1A C2 N2 108.4(4)
N1A C2 H2 124.(2)
N2 C2 H2 127.(3)
C4 C5 C6 121.6(6)
C4 C5 H5 119.2
C6 C5 H5 119.2
C7 C6 C5 122.0(6)
C7 C6 H6 119.0
C5 C6 H6 119.0
C6 C7 N1B 118.7(7)
C6 C7 H7 124.(4)
N1B C7 H7 117.(4)
C14 C15 H15A 109.5
C14 C15 H15B 109.5
H15A C15 H15B 109.5
C14 C15 H15C 109.5
H15A C15 H15C 109.5
H15B C15 H15C 109.5
C17 C19 H19A 109.5
C17 C19 H19B 109.5
H19A C19 H19B 109.5
C17 C19 H19C 109.5
H19A C19 H19C 109.5
H19B C19 H19C 109.5
C17 C18 H18A 109.5
C17 C18 H18B 109.5
H18A C18 H18B 109.5
C17 C18 H18C 109.5
H18A C18 H18C 109.5
H18B C18 H18C 109.5
C2 N1A N1B 106.7(4)
C2 N1A C4 131.9(5)
N1B N1A C4 121.3(5)
C1 N1B N1A 108.4(4)
C1 N1B C7 132.6(5)
N1A N1B C7 119.0(5)

loop_
_geom_bond_atom_site_label_1
_geom_bond_atom_site_label_2
_geom_bond_distance
C8 C13 1.39
C8 C9 1.39
C8 N2 1.401(4)
C13 C12 1.39
C13 C17 1.553(6)
C12 C11 1.39
C12 H12 0.95
C11 C10 1.39
C11 H11 0.95
C10 C9 1.39
C10 H10 0.95
C9 C14 1.534(6)
P1 F3 1.553(5)
P1 F6 1.554(4)
P1 F1 1.582(4)
P1 F4 1.597(4)
P1 F2 1.604(5)
P1 F5 1.605(5)
C4 C5 1.345(10)
C4 N1A 1.413(7)
C4 H4 0.942(10)
C17 C18 1.519(9)
C17 C19 1.531(9)
C17 H17 1.0
C14 C15 1.517(9)
C14 C16 1.523(8)
C14 H14 1.0
C16 H16A 0.98
C16 H16B 0.98
C16 H16C 0.98
C1 N1B 1.315(7)
C1 N2 1.341(6)
C1 H1 0.946(10)
N2 C2 1.360(6)
C2 N1A 1.328(7)
C2 H2 0.946(10)
C5 C6 1.402(11)
C5 H5 0.95
C6 C7 1.326(10)
C6 H6 0.95
C7 N1B 1.416(8)
C7 H7 0.947(10)
C15 H15A 0.98
C15 H15B 0.98
C15 H15C 0.98
C19 H19A 0.98
C19 H19B 0.98
C19 H19C 0.98
C18 H18A 0.98
C18 H18B 0.98
C18 H18C 0.98
N1A N1B 1.389(6)
